data_7017872
loop_
_publ_author_name
'Horrillo-Martinez, Patricia'
'Patrick, Brian O.'
'Schafer, Laurel L.'
'Fryzuk, Michael D.'

_publ_section_title
;
 Oxygen extrusion from amidate ligands to generate terminal Ta[double
 bond, length as m-dash]O units under reducing conditions. How to
 successfully use amidate ligands in dinitrogen coordination chemistry.
;
_journal_issue 5
_journal_name_full 'Dalton transactions (Cambridge, England : 2003)'
_journal_page_first 1609
_journal_page_last 1616
_journal_paper_doi 10.1039/c1dt11595b
_journal_volume 41
_journal_year 2012
_chemical_formula_moiety 'C23 H33 Cl N O Ta, C13 H19 N O'
_chemical_formula_sum 'C36 H52 Cl N2 O2 Ta'
_chemical_formula_weight 761.20
_chemical_name_common
;
(eta5-pentamethylcyclopendienyl)(eta2-N-2,6-
dimethylphenyl(tert-butyl)iminoacyl) (oxo)tantalum
;
_chemical_name_systematic
;
(eta5-pentamethylcyclopendienyl)(eta2-N-2,6-dimethylphenyl(tert-butyl)iminoacyl)
(oxo)tantalum
;
_space_group_IT_number 14
_symmetry_cell_setting monoclinic
_symmetry_space_group_name_Hall '-P 2ybc'
_symmetry_space_group_name_H-M 'P 1 21/c 1'
_atom_sites_solution_hydrogens geom
_atom_sites_solution_primary direct
_atom_sites_solution_secondary difmap
_audit_creation_method SHELXL-97
_cell_angle_alpha 90.00
_cell_angle_beta 94.868(3)
_cell_angle_gamma 90.00
_cell_formula_units_Z 4
_cell_length_a 8.4087(8)
_cell_length_b 19.2914(17)
_cell_length_c 22.039(2)
_cell_measurement_reflns_used 8026
_cell_measurement_temperature 100.0(2)
_cell_measurement_theta_max 29.96
_cell_measurement_theta_min 2.65
_cell_volume 3562.2(6)
_computing_cell_refinement 'Bruker SAINT'
_computing_data_collection 'Bruker APEX2'
_computing_data_reduction 'Bruker SAINT'
_computing_molecular_graphics 'Bruker SHELXTL'
_computing_publication_material 'Bruker SHELXTL'
_computing_structure_refinement 'SHELXL-97 (Sheldrick, 2008)'
_computing_structure_solution 'SHELXS-97 (Sheldrick, 2008)'
_diffrn_ambient_temperature 100.0(2)
_diffrn_measured_fraction_theta_full 0.997
_diffrn_measured_fraction_theta_max 0.997
_diffrn_measurement_device_type 'Bruker X8 APEX II'
_diffrn_measurement_method 'area detector'
_diffrn_radiation_monochromator graphite
_diffrn_radiation_source 'fine-focus sealed tube'
_diffrn_radiation_type MoK\a
_diffrn_radiation_wavelength 0.71073
_diffrn_reflns_av_R_equivalents 0.0429
_diffrn_reflns_av_sigmaI/netI 0.0378
_diffrn_reflns_limit_h_max 11
_diffrn_reflns_limit_h_min -8
_diffrn_reflns_limit_k_max 27
_diffrn_reflns_limit_k_min -17
_diffrn_reflns_limit_l_max 30
_diffrn_reflns_limit_l_min -30
_diffrn_reflns_number 39833
_diffrn_reflns_theta_full 29.96
_diffrn_reflns_theta_max 29.96
_diffrn_reflns_theta_min 1.41
_exptl_absorpt_coefficient_mu 3.192
_exptl_absorpt_correction_T_max 0.528
_exptl_absorpt_correction_T_min 0.261
_exptl_absorpt_correction_type multi-scan
_exptl_absorpt_process_details 'SADABS (Sheldrick, 2008)'
_exptl_crystal_colour colourless
_exptl_crystal_density_diffrn 1.419
_exptl_crystal_density_method 'not measured'
_exptl_crystal_description cube
_exptl_crystal_F_000 1552
_exptl_crystal_size_max 0.50
_exptl_crystal_size_mid 0.50
_exptl_crystal_size_min 0.20
_refine_diff_density_max 0.878
_refine_diff_density_min -1.193
_refine_diff_density_rms 0.091
_refine_ls_extinction_method none
_refine_ls_goodness_of_fit_ref 1.029
_refine_ls_hydrogen_treatment mixed
_refine_ls_matrix_type full
_refine_ls_number_parameters 397
_refine_ls_number_reflns 10316
_refine_ls_number_restraints 0
_refine_ls_restrained_S_all 1.029
_refine_ls_R_factor_all 0.0299
_refine_ls_R_factor_gt 0.0224
_refine_ls_shift/su_max 0.004
_refine_ls_shift/su_mean 0.000
_refine_ls_structure_factor_coef Fsqd
_refine_ls_weighting_details 'calc w=1/[\s^2^(Fo^2^)+(0.0113P)^2^+1.7372P] where P=(Fo^2^+2Fc^2^)/3'
_refine_ls_weighting_scheme calc
_refine_ls_wR_factor_gt 0.0472
_refine_ls_wR_factor_ref 0.0496
_reflns_number_gt 8920
_reflns_number_total 10316
_reflns_threshold_expression >2\s(I)
_cod_data_source_file c1dt11595b.txt
_cod_data_source_block ls206
_cod_original_sg_symbol_H-M 'P 21/c'
_cod_database_code 7017872

loop_
_symmetry_equiv_pos_as_xyz
'x, y, z'
'-x, y+1/2, -z+1/2'
'-x, -y, -z'
'x, -y-1/2, z-1/2'

loop_
_atom_site_label
_atom_site_type_symbol
_atom_site_fract_x
_atom_site_fract_y
_atom_site_fract_z
_atom_site_U_iso_or_equiv
_atom_site_adp_type
_atom_site_occupancy
_atom_site_symmetry_multiplicity
_atom_site_calc_flag
_atom_site_refinement_flags
C14 C 0.6068(3) 0.85379(11) -0.17339(9) 0.0230(4) Uani 1 1 d .
C15 C 0.7740(3) 0.84507(10) -0.16718(9) 0.0205(4) Uani 1 1 d .
C16 C 0.8185(2) 0.80723(10) -0.21812(8) 0.0166(4) Uani 1 1 d .
C17 C 0.6774(2) 0.79583(10) -0.25803(8) 0.0155(4) Uani 1 1 d .
C18 C 0.5484(2) 0.82441(11) -0.23063(9) 0.0208(4) Uani 1 1 d .
C19 C 0.5088(4) 0.89404(13) -0.13168(12) 0.0434(7) Uani 1 1 d .
H19A H 0.5658 0.8965 -0.0911 0.065 Uiso 1 1 calc R
H19B H 0.4059 0.8708 -0.1290 0.065 Uiso 1 1 calc R
H19C H 0.4907 0.9410 -0.1477 0.065 Uiso 1 1 calc R
C20 C 0.8891(3) 0.87181(13) -0.11690(10) 0.0400(7) Uani 1 1 d .
H20A H 0.9523 0.9096 -0.1324 0.060 Uiso 1 1 calc R
H20B H 0.9604 0.8342 -0.1019 0.060 Uiso 1 1 calc R
H20C H 0.8299 0.8891 -0.0836 0.060 Uiso 1 1 calc R
C21 C 0.9878(2) 0.79677(12) -0.23220(11) 0.0290(5) Uani 1 1 d .
H21A H 1.0381 0.8419 -0.2377 0.044 Uiso 1 1 calc R
H21B H 0.9900 0.7696 -0.2697 0.044 Uiso 1 1 calc R
H21C H 1.0463 0.7720 -0.1985 0.044 Uiso 1 1 calc R
C22 C 0.6707(3) 0.76452(12) -0.32088(10) 0.0273(5) Uani 1 1 d .
H22A H 0.5839 0.7305 -0.3255 0.041 Uiso 1 1 calc R
H22B H 0.7723 0.7415 -0.3265 0.041 Uiso 1 1 calc R
H22C H 0.6516 0.8012 -0.3514 0.041 Uiso 1 1 calc R
C23 C 0.3799(3) 0.82890(15) -0.25823(12) 0.0406(7) Uani 1 1 d .
H23A H 0.3654 0.8720 -0.2816 0.061 Uiso 1 1 calc R
H23B H 0.3069 0.8284 -0.2258 0.061 Uiso 1 1 calc R
H23C H 0.3569 0.7892 -0.2853 0.061 Uiso 1 1 calc R
C1 C 0.7507(2) 0.63871(10) -0.20298(8) 0.0152(4) Uani 1 1 d .
C2 C 0.8813(2) 0.59133(10) -0.22132(9) 0.0195(4) Uani 1 1 d .
C5 C 0.9330(3) 0.61293(12) -0.28342(10) 0.0316(5) Uani 1 1 d .
H5A H 0.8418 0.6096 -0.3140 0.047 Uiso 1 1 calc R
H5B H 1.0185 0.5822 -0.2947 0.047 Uiso 1 1 calc R
H5C H 0.9719 0.6608 -0.2813 0.047 Uiso 1 1 calc R
C3 C 1.0196(3) 0.60179(12) -0.17144(10) 0.0293(5) Uani 1 1 d .
H3A H 1.0499 0.6508 -0.1696 0.044 Uiso 1 1 calc R
H3B H 1.1115 0.5739 -0.1811 0.044 Uiso 1 1 calc R
H3C H 0.9853 0.5873 -0.1320 0.044 Uiso 1 1 calc R
C4 C 0.8324(3) 0.51475(11) -0.22388(11) 0.0284(5) Uani 1 1 d .
H4A H 0.7999 0.5004 -0.1841 0.043 Uiso 1 1 calc R
H4B H 0.9231 0.4865 -0.2342 0.043 Uiso 1 1 calc R
H4C H 0.7431 0.5084 -0.2549 0.043 Uiso 1 1 calc R
C6 C 0.5070(2) 0.56672(10) -0.18984(9) 0.0181(4) Uani 1 1 d .
C11 C 0.4961(3) 0.53187(11) -0.13479(9) 0.0222(4) Uani 1 1 d .
C10 C 0.3932(3) 0.47539(11) -0.13500(11) 0.0274(5) Uani 1 1 d .
H10 H 0.3850 0.4500 -0.0984 0.033 Uiso 1 1 calc R
C9 C 0.3027(3) 0.45543(11) -0.18728(11) 0.0287(5) Uani 1 1 d .
H9 H 0.2331 0.4167 -0.1865 0.034 Uiso 1 1 calc R
C8 C 0.3135(2) 0.49188(11) -0.24082(11) 0.0258(5) Uani 1 1 d .
H8 H 0.2507 0.4778 -0.2765 0.031 Uiso 1 1 calc R
C7 C 0.4143(2) 0.54875(11) -0.24347(9) 0.0215(4) Uani 1 1 d .
C13 C 0.5932(3) 0.55465(12) -0.07788(10) 0.0295(5) Uani 1 1 d .
H13A H 0.7068 0.5537 -0.0847 0.044 Uiso 1 1 calc R
H13B H 0.5736 0.5232 -0.0444 0.044 Uiso 1 1 calc R
H13C H 0.5624 0.6019 -0.0674 0.044 Uiso 1 1 calc R
C12 C 0.4217(3) 0.59021(12) -0.30073(10) 0.0286(5) Uani 1 1 d .
H12A H 0.3483 0.5703 -0.3330 0.043 Uiso 1 1 calc R
H12B H 0.5307 0.5892 -0.3133 0.043 Uiso 1 1 calc R
H12C H 0.3908 0.6383 -0.2933 0.043 Uiso 1 1 calc R
C24 C 1.0071(2) 0.73209(10) 0.06712(9) 0.0193(4) Uani 1 1 d .
C25 C 1.0629(3) 0.66230(11) 0.04352(9) 0.0224(4) Uani 1 1 d .
C26 C 0.9199(3) 0.61409(13) 0.03148(13) 0.0402(6) Uani 1 1 d .
H26A H 0.8678 0.6076 0.0692 0.060 Uiso 1 1 calc R
H26B H 0.9562 0.5692 0.0172 0.060 Uiso 1 1 calc R
H26C H 0.8439 0.6346 0.0004 0.060 Uiso 1 1 calc R
C27 C 1.1449(3) 0.67342(13) -0.01565(10) 0.0333(5) Uani 1 1 d .
H27A H 1.0669 0.6912 -0.0475 0.050 Uiso 1 1 calc R
H27B H 1.1880 0.6292 -0.0289 0.050 Uiso 1 1 calc R
H27C H 1.2320 0.7069 -0.0083 0.050 Uiso 1 1 calc R
C28 C 1.1825(3) 0.63077(14) 0.09162(11) 0.0429(7) Uani 1 1 d .
H28A H 1.2738 0.6621 0.0992 0.064 Uiso 1 1 calc R
H28B H 1.2194 0.5860 0.0771 0.064 Uiso 1 1 calc R
H28C H 1.1312 0.6239 0.1295 0.064 Uiso 1 1 calc R
C29 C 0.8426(3) 0.83492(11) 0.03984(8) 0.0197(4) Uani 1 1 d .
C30 C 0.9467(3) 0.89141(12) 0.04828(9) 0.0253(5) Uani 1 1 d .
C31 C 0.8816(3) 0.95661(12) 0.05697(10) 0.0340(6) Uani 1 1 d .
H31 H 0.9503 0.9955 0.0634 0.041 Uiso 1 1 calc R
C32 C 0.7181(3) 0.96550(14) 0.05632(10) 0.0391(6) Uani 1 1 d .
H32 H 0.6753 1.0104 0.0619 0.047 Uiso 1 1 calc R
C33 C 0.6174(3) 0.90961(14) 0.04769(10) 0.0341(6) Uani 1 1 d .
H33 H 0.5055 0.9164 0.0477 0.041 Uiso 1 1 calc R
C34 C 0.6766(3) 0.84317(12) 0.03896(9) 0.0247(5) Uani 1 1 d .
C35 C 1.1243(3) 0.88339(13) 0.04646(11) 0.0315(5) Uani 1 1 d .
H35A H 1.1736 0.9293 0.0442 0.047 Uiso 1 1 calc R
H35B H 1.1465 0.8562 0.0106 0.047 Uiso 1 1 calc R
H35C H 1.1685 0.8595 0.0834 0.047 Uiso 1 1 calc R
C36 C 0.5645(3) 0.78332(13) 0.02734(10) 0.0307(5) Uani 1 1 d .
H36A H 0.4628 0.7938 0.0440 0.046 Uiso 1 1 calc R
H36B H 0.6113 0.7416 0.0470 0.046 Uiso 1 1 calc R
H36C H 0.5461 0.7754 -0.0166 0.046 Uiso 1 1 calc R
N1 N 0.60907(19) 0.62628(8) -0.19021(7) 0.0161(3) Uani 1 1 d .
N2 N 0.9044(2) 0.76790(9) 0.02761(8) 0.0189(4) Uani 1 1 d .
O1 O 0.76476(17) 0.72461(7) -0.09056(6) 0.0182(3) Uani 1 1 d .
O2 O 1.05084(19) 0.75422(8) 0.11794(6) 0.0255(3) Uani 1 1 d .
Cl1 Cl 0.38644(6) 0.72480(3) -0.13364(2) 0.02332(11) Uani 1 1 d .
Ta1 Ta 0.656420(8) 0.729749(4) -0.161808(3) 0.01190(3) Uani 1 1 d .
HN2 H 0.867(3) 0.7522(13) -0.0039(11) 0.025(7) Uiso 1 1 d .

loop_
_atom_site_aniso_label
_atom_site_aniso_U_11
_atom_site_aniso_U_22
_atom_site_aniso_U_33
_atom_site_aniso_U_23
_atom_site_aniso_U_13
_atom_site_aniso_U_12
C14 0.0341(12) 0.0139(10) 0.0224(10) 0.0047(8) 0.0112(9) 0.0055(9)
C15 0.0319(11) 0.0135(9) 0.0157(9) 0.0035(7) -0.0005(8) -0.0074(9)
C16 0.0146(9) 0.0149(9) 0.0205(9) 0.0054(8) 0.0013(7) -0.0025(8)
C17 0.0168(9) 0.0164(9) 0.0131(9) 0.0031(7) 0.0006(7) -0.0018(7)
C18 0.0161(9) 0.0234(11) 0.0228(10) 0.0102(8) 0.0015(8) 0.0028(8)
C19 0.0691(19) 0.0243(12) 0.0418(15) 0.0047(11) 0.0335(13) 0.0163(13)
C20 0.0610(18) 0.0332(13) 0.0235(12) 0.0015(10) -0.0092(11) -0.0268(13)
C21 0.0150(10) 0.0263(12) 0.0461(14) 0.0109(10) 0.0046(9) -0.0005(9)
C22 0.0372(13) 0.0277(12) 0.0168(10) -0.0012(9) 0.0011(9) -0.0080(10)
C23 0.0183(11) 0.0606(18) 0.0423(14) 0.0264(13) -0.0002(10) 0.0060(11)
C1 0.0181(9) 0.0166(9) 0.0106(8) 0.0001(7) -0.0002(7) -0.0013(8)
C2 0.0197(10) 0.0169(10) 0.0224(10) -0.0028(8) 0.0041(8) 0.0021(8)
C5 0.0364(13) 0.0295(12) 0.0307(12) -0.0002(10) 0.0139(10) 0.0091(10)
C3 0.0214(11) 0.0299(12) 0.0358(13) -0.0077(10) -0.0022(9) 0.0073(9)
C4 0.0281(12) 0.0175(10) 0.0399(13) -0.0047(9) 0.0047(10) 0.0032(9)
C6 0.0164(9) 0.0136(9) 0.0245(10) -0.0045(8) 0.0037(8) -0.0026(8)
C11 0.0236(10) 0.0172(10) 0.0265(11) -0.0018(8) 0.0057(8) -0.0030(8)
C10 0.0289(12) 0.0164(10) 0.0385(13) 0.0017(9) 0.0116(10) -0.0030(9)
C9 0.0207(11) 0.0162(10) 0.0502(15) -0.0085(10) 0.0091(10) -0.0059(9)
C8 0.0180(10) 0.0216(11) 0.0378(13) -0.0145(9) 0.0029(9) -0.0010(9)
C7 0.0175(10) 0.0201(10) 0.0271(11) -0.0095(8) 0.0026(8) 0.0004(8)
C13 0.0391(13) 0.0254(11) 0.0239(11) 0.0046(9) 0.0026(10) -0.0072(10)
C12 0.0281(12) 0.0333(13) 0.0235(11) -0.0062(9) -0.0030(9) -0.0036(10)
C24 0.0198(10) 0.0228(10) 0.0152(9) 0.0027(8) 0.0016(7) -0.0021(8)
C25 0.0245(11) 0.0218(10) 0.0202(10) 0.0015(8) -0.0020(8) 0.0008(9)
C26 0.0429(15) 0.0226(12) 0.0548(17) 0.0028(11) 0.0031(12) -0.0079(11)
C27 0.0352(13) 0.0364(14) 0.0290(12) -0.0031(10) 0.0074(10) 0.0057(11)
C28 0.0566(18) 0.0369(14) 0.0328(14) 0.0015(11) -0.0108(12) 0.0197(13)
C29 0.0255(10) 0.0220(10) 0.0114(9) -0.0014(7) 0.0003(8) 0.0029(8)
C30 0.0334(12) 0.0265(11) 0.0155(10) -0.0018(8) -0.0017(8) -0.0018(10)
C31 0.0539(16) 0.0238(12) 0.0240(12) -0.0050(9) 0.0022(11) -0.0013(11)
C32 0.0595(18) 0.0321(14) 0.0266(12) -0.0024(10) 0.0100(12) 0.0183(13)
C33 0.0365(13) 0.0446(15) 0.0217(11) 0.0010(10) 0.0059(10) 0.0168(12)
C34 0.0261(11) 0.0356(13) 0.0123(9) 0.0013(8) 0.0005(8) 0.0046(10)
C35 0.0304(12) 0.0306(13) 0.0321(13) 0.0008(10) -0.0047(10) -0.0081(10)
C36 0.0213(11) 0.0488(15) 0.0220(11) 0.0005(10) 0.0022(9) -0.0015(10)
N1 0.0190(8) 0.0143(8) 0.0150(8) -0.0015(6) 0.0008(6) -0.0032(6)
N2 0.0202(9) 0.0216(9) 0.0141(8) -0.0026(7) -0.0031(7) 0.0006(7)
O1 0.0214(7) 0.0170(7) 0.0159(7) -0.0001(5) 0.0002(5) -0.0009(6)
O2 0.0291(8) 0.0315(8) 0.0151(7) -0.0016(6) -0.0025(6) 0.0014(7)
Cl1 0.0161(2) 0.0273(3) 0.0274(3) -0.0012(2) 0.00652(19) -0.0023(2)
Ta1 0.01148(4) 0.01226(4) 0.01184(4) -0.00025(3) 0.00032(3) -0.00097(3)

loop_
_atom_type_symbol
_atom_type_description
_atom_type_scat_dispersion_real
_atom_type_scat_dispersion_imag
_atom_type_scat_source
C C 0.0033 0.0016 'International Tables Vol C Tables 4.2.6.8 and 6.1.1.4'
H H 0.0000 0.0000 'International Tables Vol C Tables 4.2.6.8 and 6.1.1.4'
N N 0.0061 0.0033 'International Tables Vol C Tables 4.2.6.8 and 6.1.1.4'
O O 0.0106 0.0060 'International Tables Vol C Tables 4.2.6.8 and 6.1.1.4'
Cl Cl 0.1484 0.1585 'International Tables Vol C Tables 4.2.6.8 and 6.1.1.4'
Ta Ta -0.7052 6.5227 'International Tables Vol C Tables 4.2.6.8 and 6.1.1.4'

loop_
_geom_angle_atom_site_label_1
_geom_angle_atom_site_label_2
_geom_angle_atom_site_label_3
_geom_angle
C15 C14 C18 107.61(17)
C15 C14 C19 126.6(2)
C18 C14 C19 125.4(2)
C15 C14 Ta1 73.30(11)
C18 C14 Ta1 75.32(12)
C19 C14 Ta1 122.76(14)
C14 C15 C16 108.23(17)
C14 C15 C20 127.3(2)
C16 C15 C20 124.4(2)
C14 C15 Ta1 73.09(11)
C16 C15 Ta1 72.78(11)
C20 C15 Ta1 121.08(14)
C15 C16 C17 107.76(17)
C15 C16 C21 123.65(18)
C17 C16 C21 127.22(19)
C15 C16 Ta1 73.45(11)
C17 C16 Ta1 75.42(11)
C21 C16 Ta1 127.37(14)
C18 C17 C16 107.85(17)
C18 C17 C22 125.78(18)
C16 C17 C22 126.15(19)
C18 C17 Ta1 73.80(11)
C16 C17 Ta1 70.79(10)
C22 C17 Ta1 125.22(14)
C17 C18 C14 108.43(17)
C17 C18 C23 126.1(2)
C14 C18 C23 125.3(2)
C17 C18 Ta1 73.64(11)
C14 C18 Ta1 70.98(11)
C23 C18 Ta1 124.93(15)
C14 C19 H19A 109.5
C14 C19 H19B 109.5
H19A C19 H19B 109.5
C14 C19 H19C 109.5
H19A C19 H19C 109.5
H19B C19 H19C 109.5
C15 C20 H20A 109.5
C15 C20 H20B 109.5
H20A C20 H20B 109.5
C15 C20 H20C 109.5
H20A C20 H20C 109.5
H20B C20 H20C 109.5
C16 C21 H21A 109.5
C16 C21 H21B 109.5
H21A C21 H21B 109.5
C16 C21 H21C 109.5
H21A C21 H21C 109.5
H21B C21 H21C 109.5
C17 C22 H22A 109.5
C17 C22 H22B 109.5
H22A C22 H22B 109.5
C17 C22 H22C 109.5
H22A C22 H22C 109.5
H22B C22 H22C 109.5
C18 C23 H23A 109.5
C18 C23 H23B 109.5
H23A C23 H23B 109.5
C18 C23 H23C 109.5
H23A C23 H23C 109.5
H23B C23 H23C 109.5
N1 C1 C2 131.47(18)
N1 C1 Ta1 71.06(11)
C2 C1 Ta1 155.03(14)
C1 C2 C5 110.06(17)
C1 C2 C4 113.21(17)
C5 C2 C4 108.99(17)
C1 C2 C3 104.56(16)
C5 C2 C3 110.34(18)
C4 C2 C3 109.61(18)
C2 C5 H5A 109.5
C2 C5 H5B 109.5
H5A C5 H5B 109.5
C2 C5 H5C 109.5
H5A C5 H5C 109.5
H5B C5 H5C 109.5
C2 C3 H3A 109.5
C2 C3 H3B 109.5
H3A C3 H3B 109.5
C2 C3 H3C 109.5
H3A C3 H3C 109.5
H3B C3 H3C 109.5
C2 C4 H4A 109.5
C2 C4 H4B 109.5
H4A C4 H4B 109.5
C2 C4 H4C 109.5
H4A C4 H4C 109.5
H4B C4 H4C 109.5
C11 C6 C7 122.68(19)
C11 C6 N1 118.30(17)
C7 C6 N1 118.87(18)
C10 C11 C6 117.45(19)
C10 C11 C13 121.7(2)
C6 C11 C13 120.86(18)
C9 C10 C11 121.3(2)
C9 C10 H10 119.3
C11 C10 H10 119.3
C10 C9 C8 119.9(2)
C10 C9 H9 120.0
C8 C9 H9 120.0
C9 C8 C7 121.4(2)
C9 C8 H8 119.3
C7 C8 H8 119.3
C8 C7 C6 117.2(2)
C8 C7 C12 121.66(19)
C6 C7 C12 121.17(19)
C11 C13 H13A 109.5
C11 C13 H13B 109.5
H13A C13 H13B 109.5
C11 C13 H13C 109.5
H13A C13 H13C 109.5
H13B C13 H13C 109.5
C7 C12 H12A 109.5
C7 C12 H12B 109.5
H12A C12 H12B 109.5
C7 C12 H12C 109.5
H12A C12 H12C 109.5
H12B C12 H12C 109.5
O2 C24 N2 122.19(19)
O2 C24 C25 122.66(18)
N2 C24 C25 115.15(17)
C28 C25 C26 110.0(2)
C28 C25 C24 108.53(17)
C26 C25 C24 109.58(18)
C28 C25 C27 109.1(2)
C26 C25 C27 109.89(19)
C24 C25 C27 109.71(18)
C25 C26 H26A 109.5
C25 C26 H26B 109.5
H26A C26 H26B 109.5
C25 C26 H26C 109.5
H26A C26 H26C 109.5
H26B C26 H26C 109.5
C25 C27 H27A 109.5
C25 C27 H27B 109.5
H27A C27 H27B 109.5
C25 C27 H27C 109.5
H27A C27 H27C 109.5
H27B C27 H27C 109.5
C25 C28 H28A 109.5
C25 C28 H28B 109.5
H28A C28 H28B 109.5
C25 C28 H28C 109.5
H28A C28 H28C 109.5
H28B C28 H28C 109.5
C30 C29 C34 121.5(2)
C30 C29 N2 119.79(19)
C34 C29 N2 118.53(19)
C31 C30 C29 118.3(2)
C31 C30 C35 119.9(2)
C29 C30 C35 121.8(2)
C32 C31 C30 120.8(2)
C32 C31 H31 119.6
C30 C31 H31 119.6
C33 C32 C31 120.3(2)
C33 C32 H32 119.9
C31 C32 H32 119.9
C32 C33 C34 121.2(2)
C32 C33 H33 119.4
C34 C33 H33 119.4
C33 C34 C29 117.9(2)
C33 C34 C36 120.3(2)
C29 C34 C36 121.7(2)
C30 C35 H35A 109.5
C30 C35 H35B 109.5
H35A C35 H35B 109.5
C30 C35 H35C 109.5
H35A C35 H35C 109.5
H35B C35 H35C 109.5
C34 C36 H36A 109.5
C34 C36 H36B 109.5
H36A C36 H36B 109.5
C34 C36 H36C 109.5
H36A C36 H36C 109.5
H36B C36 H36C 109.5
C1 N1 C6 136.50(17)
C1 N1 Ta1 74.42(11)
C6 N1 Ta1 148.22(13)
C24 N2 C29 124.05(17)
C24 N2 HN2 123.0(18)
C29 N2 HN2 112.8(18)
O1 Ta1 N1 106.39(6)
O1 Ta1 C1 98.59(7)
N1 Ta1 C1 34.52(6)
O1 Ta1 Cl1 101.36(5)
N1 Ta1 Cl1 83.17(5)
C1 Ta1 Cl1 117.68(5)
O1 Ta1 C16 102.77(6)
N1 Ta1 C16 121.82(6)
C1 Ta1 C16 92.51(7)
Cl1 Ta1 C16 137.54(5)
O1 Ta1 C14 102.76(7)
N1 Ta1 C14 150.11(7)
C1 Ta1 C14 145.09(7)
Cl1 Ta1 C14 84.78(5)
C16 Ta1 C14 56.09(7)
O1 Ta1 C15 85.01(6)
N1 Ta1 C15 155.58(7)
C1 Ta1 C15 123.80(7)
Cl1 Ta1 C15 116.33(5)
C16 Ta1 C15 33.77(7)
C14 Ta1 C15 33.61(7)
O1 Ta1 C17 136.31(6)
N1 Ta1 C17 104.79(6)
C1 Ta1 C17 90.20(7)
Cl1 Ta1 C17 112.10(5)
C16 Ta1 C17 33.79(6)
C14 Ta1 C17 55.47(6)
C15 Ta1 C17 55.58(6)
O1 Ta1 C18 136.20(6)
N1 Ta1 C18 117.40(6)
C1 Ta1 C18 117.88(7)
Cl1 Ta1 C18 83.29(5)
C16 Ta1 C18 55.32(6)
C14 Ta1 C18 33.70(7)
C15 Ta1 C18 55.36(7)
C17 Ta1 C18 32.56(6)

loop_
_geom_bond_atom_site_label_1
_geom_bond_atom_site_label_2
_geom_bond_distance
C14 C15 1.411(3)
C14 C18 1.431(3)
C14 C19 1.502(3)
C14 Ta1 2.439(2)
C15 C16 1.416(3)
C15 C20 1.500(3)
C15 Ta1 2.4414(19)
C16 C17 1.433(3)
C16 C21 1.497(3)
C16 Ta1 2.4327(19)
C17 C18 1.399(3)
C17 C22 1.508(3)
C17 Ta1 2.4933(18)
C18 C23 1.497(3)
C18 Ta1 2.4953(19)
C19 H19A 0.9800
C19 H19B 0.9800
C19 H19C 0.9800
C20 H20A 0.9800
C20 H20B 0.9800
C20 H20C 0.9800
C21 H21A 0.9800
C21 H21B 0.9800
C21 H21C 0.9800
C22 H22A 0.9800
C22 H22B 0.9800
C22 H22C 0.9800
C23 H23A 0.9800
C23 H23B 0.9800
C23 H23C 0.9800
C1 N1 1.270(2)
C1 C2 1.510(3)
C1 Ta1 2.1585(19)
C2 C5 1.529(3)
C2 C4 1.533(3)
C2 C3 1.544(3)
C5 H5A 0.9800
C5 H5B 0.9800
C5 H5C 0.9800
C3 H3A 0.9800
C3 H3B 0.9800
C3 H3C 0.9800
C4 H4A 0.9800
C4 H4B 0.9800
C4 H4C 0.9800
C6 C11 1.397(3)
C6 C7 1.403(3)
C6 N1 1.435(2)
C11 C10 1.391(3)
C11 C13 1.503(3)
C10 C9 1.381(3)
C10 H10 0.9500
C9 C8 1.383(3)
C9 H9 0.9500
C8 C7 1.391(3)
C8 H8 0.9500
C7 C12 1.500(3)
C13 H13A 0.9800
C13 H13B 0.9800
C13 H13C 0.9800
C12 H12A 0.9800
C12 H12B 0.9800
C12 H12C 0.9800
C24 O2 1.226(2)
C24 N2 1.361(3)
C24 C25 1.531(3)
C25 C28 1.525(3)
C25 C26 1.526(3)
C25 C27 1.541(3)
C26 H26A 0.9800
C26 H26B 0.9800
C26 H26C 0.9800
C27 H27A 0.9800
C27 H27B 0.9800
C27 H27C 0.9800
C28 H28A 0.9800
C28 H28B 0.9800
C28 H28C 0.9800
C29 C30 1.400(3)
C29 C34 1.404(3)
C29 N2 1.427(3)
C30 C31 1.391(3)
C30 C35 1.506(3)
C31 C32 1.385(4)
C31 H31 0.9500
C32 C33 1.374(4)
C32 H32 0.9500
C33 C34 1.394(3)
C33 H33 0.9500
C34 C36 1.499(3)
C35 H35A 0.9800
C35 H35B 0.9800
C35 H35C 0.9800
C36 H36A 0.9800
C36 H36B 0.9800
C36 H36C 0.9800
N1 Ta1 2.1195(16)
N2 HN2 0.80(2)
O1 Ta1 1.7500(13)
Cl1 Ta1 2.4057(5)
